data_2212820
loop_
_publ_author_name
'Hoong-Kun Fun'
'Nawong Boonnak'
'Suchada Chantrapromma'

_publ_section_title
;
 A cocrystal of friedelan-3\b-ol and friedelin (0.75/0.25)
;
_journal_coeditor_code CI2308
_journal_issue 4
_journal_name_full 'Acta Crystallographica Section E'
_journal_page_first o2014
_journal_page_last o2016
_journal_paper_doi 10.1107/S1600536807013979
_journal_volume 63
_journal_year 2007
_chemical_formula_iupac '0.75C30 H51 O , 0.25C30 H50 O'
_chemical_formula_moiety '0.75C30 H51 O , 0.25C30 H50 O'
_chemical_formula_sum 'C30 H51.5 O'
_chemical_formula_weight 428.16
_chemical_melting_point .536E-305
_chemical_name_common
;
A cocrystal of Friedelan-3\b-ol and Friedelin
;
_chemical_name_systematic
;
Friedelan-3\b-ol--friedelin co-crystal (0.75/0.25)
;
_space_group_IT_number 1
_symmetry_cell_setting triclinic
_symmetry_space_group_name_Hall 'P 1'
_symmetry_space_group_name_H-M 'P 1'
_atom_sites_solution_hydrogens geom
_atom_sites_solution_primary direct
_atom_sites_solution_secondary difmap
_audit_creation_method SHELXL97
_cell_angle_alpha 90.843(2)
_cell_angle_beta 91.334(2)
_cell_angle_gamma 115.372(2)
_cell_formula_units_Z 2
_cell_length_a 6.3422(3)
_cell_length_b 7.3709(4)
_cell_length_c 29.5443(16)
_cell_measurement_reflns_used 8489
_cell_measurement_temperature 100.00(10)
_cell_measurement_theta_max 31.89
_cell_measurement_theta_min 0.69
_cell_volume 1247.11(11)
_computing_cell_refinement APEX2
_computing_data_collection 'APEX2 (Bruker, 2005)'
_computing_data_reduction 'SAINT (Bruker, 2005)'
_computing_molecular_graphics SHELXTL
_computing_publication_material
;
SHELXTL and PLATON (Spek, 2003)
;
_computing_structure_refinement SHELXTL
_computing_structure_solution 'SHELXTL (Sheldrick, 1998)'
_diffrn_ambient_temperature 100.00(10)
_diffrn_detector_area_resol_mean 8.33
_diffrn_measured_fraction_theta_full 0.990
_diffrn_measured_fraction_theta_max 0.990
_diffrn_measurement_device_type 'Bruker SMART APEX2 CCD area-detector'
_diffrn_measurement_method \w
_diffrn_radiation_monochromator graphite
_diffrn_radiation_source 'fine-focus sealed tube'
_diffrn_radiation_type MoK\a
_diffrn_radiation_wavelength 0.71073
_diffrn_reflns_av_R_equivalents 0.0382
_diffrn_reflns_av_sigmaI/netI 0.0359
_diffrn_reflns_limit_h_max 9
_diffrn_reflns_limit_h_min -9
_diffrn_reflns_limit_k_max 10
_diffrn_reflns_limit_k_min -10
_diffrn_reflns_limit_l_max 43
_diffrn_reflns_limit_l_min -43
_diffrn_reflns_number 34607
_diffrn_reflns_theta_full 31.89
_diffrn_reflns_theta_max 31.89
_diffrn_reflns_theta_min 0.69
_diffrn_standards_number 0
_exptl_absorpt_coefficient_mu 0.066
_exptl_absorpt_correction_T_max 0.9850
_exptl_absorpt_correction_T_min 0.9614
_exptl_absorpt_correction_type multi-scan
_exptl_absorpt_process_details '(SADABS; Bruker, 2005)'
_exptl_crystal_colour colourless
_exptl_crystal_density_diffrn 1.140
_exptl_crystal_density_method 'not measured'
_exptl_crystal_description Plate
_exptl_crystal_F_000 479
_exptl_crystal_size_max 0.60
_exptl_crystal_size_mid 0.57
_exptl_crystal_size_min 0.23
_refine_diff_density_max 0.517
_refine_diff_density_min -0.311
_refine_ls_extinction_method none
_refine_ls_goodness_of_fit_ref 1.127
_refine_ls_hydrogen_treatment constr
_refine_ls_matrix_type full
_refine_ls_number_parameters 597
_refine_ls_number_reflns 8489
_refine_ls_number_restraints 3
_refine_ls_restrained_S_all 1.127
_refine_ls_R_factor_all 0.0560
_refine_ls_R_factor_gt 0.0527
_refine_ls_shift/su_max 0.001
_refine_ls_shift/su_mean 0.000
_refine_ls_structure_factor_coef Fsqd
_refine_ls_weighting_details 'calc w = 1/[\s^2^(Fo^2^)+(0.0753P)^2^+0.4863P] where P=(Fo^2^+2Fc^2^)/3'
_refine_ls_weighting_scheme calc
_refine_ls_wR_factor_gt 0.1385
_refine_ls_wR_factor_ref 0.1446
_reflns_number_gt 8070
_reflns_number_total 8489
_reflns_threshold_expression I>2\s(I)
_cod_data_source_file ci2308.cif
_cod_data_source_block I
_cod_depositor_comments
;
The following automatic conversions were performed:
'_symmetry_cell_setting' value 'Triclinic' changed to 'triclinic'
according to '/home/saulius/struct/CIF-dictionaries/cif_core.dic'
dictionary named 'cif_core.dic' version 2.4.1 from 2010-06-29.

Automatic conversion script
Id: cif_fix_enum 1527 2010-12-29 10:47:43Z saulius 

The following automatic conversions were performed:

'_symmetry_cell_setting' value 'Triclinic' changed to 'triclinic'
according to /home/saulius/struct/CIF-dictionaries/cif_core.dic
dictionary named 'cif_core.dic' version 2.4.1 from 2010-06-29.

Automatic conversion script
Id: cif_fix_values 1715 2011-07-08 13:25:40Z adriana 
;
_cod_original_formula_sum 'C30 H51.50 O'
_cod_database_code 2212820
_cod_database_fobs_code 2212820

loop_
_symmetry_equiv_pos_as_xyz
'x, y, z'

loop_
_atom_site_type_symbol
_atom_site_label
_atom_site_fract_x
_atom_site_fract_y
_atom_site_fract_z
_atom_site_U_iso_or_equiv
_atom_site_adp_type
_atom_site_calc_flag
_atom_site_refinement_flags
_atom_site_occupancy
_atom_site_disorder_assembly
_atom_site_disorder_group
O O1AA 0.4281(5) 0.3261(4) 0.14307(8) 0.0259(5) Uani d P 0.80 A 1
H H1AO 0.3548 0.2244 0.1274 0.048(16) Uiso calc PR 0.80 A 1
O O1AB 0.306(2) 0.3252(15) 0.1338(3) 0.0211(19) Uani d P 0.20 A 2
C C1A 0.4557(4) 0.2226(3) 0.24314(8) 0.0152(4) Uani d . 1 . .
H H1A 0.5841 0.2216 0.2261 0.018 Uiso calc R 1 . .
H H1B 0.4163 0.1199 0.2657 0.018 Uiso calc R 1 . .
C C2A 0.2452(4) 0.1754(4) 0.21127(9) 0.0205(5) Uani d . 1 A .
H H2A 0.1116 0.1591 0.2290 0.025 Uiso calc R 1 . .
H H2B 0.2081 0.0493 0.1951 0.025 Uiso calc R 1 . .
C C3A 0.2880(4) 0.3397(4) 0.17708(8) 0.0197(4) Uani d . 1 . .
H H3A 0.1363 0.3131 0.1628 0.024 Uiso calc PR 0.80 A 1
C C4A 0.3819(4) 0.5490(3) 0.19939(7) 0.0130(4) Uani d . 1 A .
H H4A 0.2590 0.5459 0.2193 0.016 Uiso calc R 1 . .
C C5A 0.6014(3) 0.5987(3) 0.23117(7) 0.0101(3) Uani d . 1 . .
C C6A 0.6584(4) 0.8000(3) 0.25620(7) 0.0122(4) Uani d . 1 A .
H H6A 0.7229 0.9079 0.2350 0.015 Uiso calc R 1 . .
H H6B 0.5147 0.7992 0.2670 0.015 Uiso calc R 1 . .
C C7A 0.8314(4) 0.8431(3) 0.29643(7) 0.0129(4) Uani d . 1 . .
H H7A 0.8583 0.9703 0.3110 0.015 Uiso calc R 1 A .
H H7B 0.9794 0.8531 0.2858 0.015 Uiso calc R 1 . .
C C8A 0.7347(3) 0.6746(3) 0.33069(7) 0.0097(3) Uani d . 1 A .
H H8A 0.5750 0.6575 0.3356 0.012 Uiso calc R 1 . .
C C9A 0.8590(4) 0.7320(3) 0.37863(7) 0.0100(3) Uani d . 1 . .
C C10A 0.8457(4) 0.9239(3) 0.39715(7) 0.0147(4) Uani d . 1 A .
H H10A 0.9797 1.0395 0.3868 0.018 Uiso calc R 1 . .
H H10B 0.7071 0.9293 0.3839 0.018 Uiso calc R 1 . .
C C11A 0.8387(4) 0.9439(3) 0.44918(8) 0.0155(4) Uani d . 1 . .
H H11A 0.9256 1.0848 0.4577 0.019 Uiso calc R 1 A .
H H11B 0.6777 0.9057 0.4569 0.019 Uiso calc R 1 . .
C C12A 0.9337(4) 0.8228(3) 0.47887(7) 0.0137(4) Uani d . 1 A .
C C13A 0.8262(4) 0.8042(4) 0.52593(8) 0.0169(4) Uani d . 1 . .
H H13A 0.8642 0.9375 0.5383 0.020 Uiso calc R 1 A .
H H13B 0.6576 0.7335 0.5225 0.020 Uiso calc R 1 . .
C C14A 0.9140(5) 0.6922(4) 0.55923(8) 0.0187(4) Uani d . 1 A .
H H14A 0.8356 0.6791 0.5876 0.022 Uiso calc R 1 . .
H H14B 1.0800 0.7707 0.5653 0.022 Uiso calc R 1 . .
C C15A 0.8703(4) 0.4785(3) 0.54073(7) 0.0137(4) Uani d . 1 . .
C C16A 0.7496(4) 0.4413(3) 0.49331(7) 0.0140(4) Uani d . 1 A .
H H16A 0.5921 0.4286 0.4966 0.017 Uiso calc R 1 . .
H H16B 0.7376 0.3142 0.4812 0.017 Uiso calc R 1 . .
C C17A 0.8727(4) 0.6055(3) 0.45845(7) 0.0115(3) Uani d . 1 . .
H H17A 1.0219 0.6013 0.4524 0.014 Uiso calc R 1 A .
C C18A 0.7301(3) 0.5558(3) 0.41200(7) 0.0099(3) Uani d . 1 A .
C C19A 0.7161(4) 0.3580(3) 0.39077(7) 0.0113(3) Uani d . 1 . .
H H19A 0.8732 0.3688 0.3880 0.014 Uiso calc R 1 A .
H H19B 0.6341 0.2491 0.4110 0.014 Uiso calc R 1 . .
C C20A 0.5912(4) 0.3060(3) 0.34382(7) 0.0118(3) Uani d . 1 A .
H H20A 0.4303 0.2839 0.3471 0.014 Uiso calc R 1 . .
H H20B 0.5901 0.1813 0.3325 0.014 Uiso calc R 1 . .
C C21A 0.7047(3) 0.4700(3) 0.30840(7) 0.0101(3) Uani d . 1 . .
C C22A 0.5315(3) 0.4289(3) 0.26676(7) 0.0105(3) Uani d . 1 A .
H H22A 0.3884 0.4243 0.2797 0.013 Uiso calc R 1 . .
C C23A 0.4072(4) 0.7070(4) 0.16432(8) 0.0182(4) Uani d . 1 . .
H H23A 0.2641 0.6648 0.1467 0.027 Uiso calc R 1 A .
H H23B 0.5319 0.7223 0.1447 0.027 Uiso calc R 1 . .
H H23C 0.4414 0.8330 0.1795 0.027 Uiso calc R 1 . .
C C24A 0.8124(4) 0.6216(3) 0.20290(8) 0.0147(4) Uani d . 1 A .
H H24A 0.9519 0.6761 0.2218 0.022 Uiso calc R 1 . .
H H24B 0.8276 0.7105 0.1785 0.022 Uiso calc R 1 . .
H H24C 0.7892 0.4926 0.1908 0.022 Uiso calc R 1 . .
C C25A 1.1185(4) 0.7763(3) 0.37467(7) 0.0141(4) Uani d . 1 A .
H H25A 1.1854 0.8695 0.3509 0.021 Uiso calc R 1 . .
H H25B 1.1310 0.6537 0.3678 0.021 Uiso calc R 1 . .
H H25C 1.2005 0.8333 0.4028 0.021 Uiso calc R 1 . .
C C26A 1.2005(4) 0.9480(4) 0.48566(8) 0.0177(4) Uani d . 1 . .
H H26A 1.2305 1.0594 0.5061 0.027 Uiso calc R 1 A .
H H26B 1.2675 0.9971 0.4570 0.027 Uiso calc R 1 . .
H H26C 1.2688 0.8651 0.4981 0.027 Uiso calc R 1 . .
C C27A 1.1007(4) 0.4575(4) 0.53861(8) 0.0196(4) Uani d . 1 A .
H H27A 1.0695 0.3246 0.5278 0.029 Uiso calc R 1 . .
H H27B 1.1734 0.4802 0.5683 0.029 Uiso calc R 1 . .
H H27C 1.2030 0.5544 0.5184 0.029 Uiso calc R 1 . .
C C28A 0.7094(5) 0.3187(4) 0.57216(8) 0.0224(5) Uani d . 1 A .
H H28A 0.6776 0.1877 0.5600 0.034 Uiso calc R 1 . .
H H28B 0.5656 0.3314 0.5746 0.034 Uiso calc R 1 . .
H H28C 0.7840 0.3367 0.6016 0.034 Uiso calc R 1 . .
C C29A 0.4764(4) 0.5241(3) 0.41954(8) 0.0139(4) Uani d . 1 . .
H H29A 0.4048 0.5327 0.3912 0.021 Uiso calc R 1 A .
H H29B 0.4770 0.6258 0.4403 0.021 Uiso calc R 1 . .
H H29C 0.3897 0.3940 0.4319 0.021 Uiso calc R 1 . .
C C30A 0.9332(4) 0.4610(3) 0.29455(8) 0.0142(4) Uani d . 1 A .
H H30A 0.8998 0.3623 0.2706 0.021 Uiso calc R 1 . .
H H30B 1.0019 0.4251 0.3202 0.021 Uiso calc R 1 . .
H H30C 1.0401 0.5901 0.2843 0.021 Uiso calc R 1 . .
O O1BA 0.2413(6) 0.9549(4) 1.08971(9) 0.0239(6) Uani d P 0.70 B 1
H H1BO 0.2708 1.0558 1.1055 0.030(14) Uiso calc PR 0.70 B 1
O O1BB 0.1181(15) 0.9536(10) 1.0985(2) 0.0243(13) Uani d P 0.30 B 2
C C1B 0.3458(4) 1.0554(3) 0.98947(7) 0.0146(4) Uani d . 1 . .
H H1C 0.4796 1.0559 1.0062 0.018 Uiso calc R 1 . .
H H1D 0.4027 1.1581 0.9669 0.018 Uiso calc R 1 . .
C C2B 0.1906(5) 1.1029(4) 1.02199(9) 0.0207(5) Uani d . 1 B .
H H2C 0.2838 1.2286 1.0382 0.025 Uiso calc R 1 . .
H H2D 0.0690 1.1201 1.0046 0.025 Uiso calc R 1 . .
C C3B 0.0784(5) 0.9392(4) 1.05599(8) 0.0203(4) Uani d . 1 . .
H H3B -0.0427 0.9667 1.0705 0.024 Uiso calc PR 0.70 B 1
C C4B -0.0440(4) 0.7308(3) 1.03360(7) 0.0134(4) Uani d . 1 B .
H H4B -0.1678 0.7353 1.0138 0.016 Uiso calc R 1 . .
C C5B 0.1174(4) 0.6802(3) 1.00174(7) 0.0111(3) Uani d . 1 . .
C C6B -0.0325(4) 0.4787(3) 0.97671(7) 0.0120(4) Uani d . 1 B .
H H6C -0.0706 0.3710 0.9980 0.014 Uiso calc R 1 . .
H H6D -0.1777 0.4800 0.9661 0.014 Uiso calc R 1 . .
C C7B 0.0862(4) 0.4342(3) 0.93638(7) 0.0125(4) Uani d . 1 . .
H H7C -0.0181 0.3072 0.9219 0.015 Uiso calc R 1 B .
H H7D 0.2264 0.4234 0.9468 0.015 Uiso calc R 1 . .
C C8B 0.1497(3) 0.6033(3) 0.90211(7) 0.0102(3) Uani d . 1 B .
H H8B 0.0062 0.6212 0.8976 0.012 Uiso calc R 1 . .
C C9B 0.2039(3) 0.5477(3) 0.85388(7) 0.0099(3) Uani d . 1 . .
C C10B -0.0073(4) 0.3537(3) 0.83590(7) 0.0143(4) Uani d . 1 B .
H H10C 0.0157 0.2385 0.8459 0.017 Uiso calc R 1 . .
H H10D -0.1472 0.3478 0.8498 0.017 Uiso calc R 1 . .
C C11B -0.0503(4) 0.3339(3) 0.78380(8) 0.0154(4) Uani d . 1 . .
H H11C -0.1069 0.1930 0.7752 0.019 Uiso calc R 1 B .
H H11D -0.1749 0.3730 0.7767 0.019 Uiso calc R 1 . .
C C12B 0.1568(4) 0.4547(3) 0.75369(7) 0.0129(4) Uani d . 1 B .
C C13B 0.0536(4) 0.4750(4) 0.70699(8) 0.0169(4) Uani d . 1 . .
H H13C -0.0456 0.3420 0.6946 0.020 Uiso calc R 1 B .
H H13D -0.0429 0.5461 0.7111 0.020 Uiso calc R 1 . .
C C14B 0.2418(4) 0.5866(4) 0.67320(8) 0.0194(4) Uani d . 1 B .
H H14C 0.1674 0.6012 0.6453 0.023 Uiso calc R 1 . .
H H14D 0.3258 0.5069 0.6662 0.023 Uiso calc R 1 . .
C C15B 0.4186(4) 0.7978(4) 0.69116(8) 0.0159(4) Uani d . 1 . .
C C16B 0.3527(4) 0.8359(3) 0.73916(7) 0.0139(4) Uani d . 1 B .
H H16C 0.2086 0.8515 0.7367 0.017 Uiso calc R 1 . .
H H16D 0.4732 0.9621 0.7510 0.017 Uiso calc R 1 . .
C C17B 0.3201(4) 0.6723(3) 0.77392(7) 0.0107(3) Uani d . 1 . .
H H17B 0.4744 0.6751 0.7795 0.013 Uiso calc R 1 B .
C C18B 0.2418(3) 0.7226(3) 0.82037(7) 0.0093(3) Uani d . 1 B .
C C19B 0.4314(4) 0.9192(3) 0.84166(7) 0.0119(4) Uani d . 1 . .
H H19C 0.5777 0.9072 0.8440 0.014 Uiso calc R 1 B .
H H19D 0.4535 1.0287 0.8217 0.014 Uiso calc R 1 . .
C C20B 0.3724(4) 0.9717(3) 0.88893(7) 0.0121(4) Uani d . 1 B .
H H20C 0.2340 0.9959 0.8862 0.015 Uiso calc R 1 . .
H H20D 0.4999 1.0952 0.9002 0.015 Uiso calc R 1 . .
C C21B 0.3296(3) 0.8070(3) 0.92378(7) 0.0096(3) Uani d . 1 . .
C C22B 0.2087(4) 0.8492(3) 0.96592(7) 0.0109(3) Uani d . 1 B .
H H22B 0.0675 0.8547 0.9533 0.013 Uiso calc R 1 . .
C C23B -0.1693(4) 0.5724(4) 1.06892(8) 0.0178(4) Uani d . 1 . .
H H23D -0.2752 0.6099 1.0849 0.027 Uiso calc R 1 B .
H H23E -0.0561 0.5644 1.0900 0.027 Uiso calc R 1 . .
H H23F -0.2547 0.4441 1.0539 0.027 Uiso calc R 1 . .
C C24B 0.3134(4) 0.6570(4) 1.02983(7) 0.0149(4) Uani d . 1 B .
H H24D 0.2471 0.5733 1.0551 0.022 Uiso calc R 1 . .
H H24E 0.4257 0.7868 1.0406 0.022 Uiso calc R 1 . .
H H24F 0.3889 0.5965 1.0111 0.022 Uiso calc R 1 . .
C C25B 0.4180(4) 0.5004(3) 0.85727(8) 0.0138(4) Uani d . 1 B .
H H25D 0.3978 0.4081 0.8812 0.021 Uiso calc R 1 . .
H H25E 0.5559 0.6223 0.8636 0.021 Uiso calc R 1 . .
H H25F 0.4336 0.4414 0.8291 0.021 Uiso calc R 1 . .
C C26B 0.2962(4) 0.3294(4) 0.74570(8) 0.0187(4) Uani d . 1 . .
H H26D 0.2117 0.2218 0.7243 0.028 Uiso calc R 1 B .
H H26E 0.3176 0.2748 0.7738 0.028 Uiso calc R 1 . .
H H26F 0.4458 0.4138 0.7340 0.028 Uiso calc R 1 . .
C C27B 0.4054(5) 0.9591(4) 0.66035(8) 0.0231(5) Uani d . 1 B .
H H27D 0.5102 1.0898 0.6721 0.035 Uiso calc R 1 . .
H H27E 0.2488 0.9478 0.6594 0.035 Uiso calc R 1 . .
H H27F 0.4489 0.9404 0.6303 0.035 Uiso calc R 1 . .
C C28B 0.6687(4) 0.8169(4) 0.69147(9) 0.0212(5) Uani d . 1 B .
H H28D 0.7756 0.9519 0.7001 0.032 Uiso calc R 1 . .
H H28E 0.7037 0.7853 0.6618 0.032 Uiso calc R 1 . .
H H28F 0.6838 0.7255 0.7127 0.032 Uiso calc R 1 . .
C C29B 0.0185(4) 0.7567(4) 0.81372(8) 0.0143(4) Uani d . 1 . .
H H29D 0.0609 0.8920 0.8046 0.021 Uiso calc R 1 B .
H H29E -0.0618 0.7347 0.8417 0.021 Uiso calc R 1 . .
H H29F -0.0819 0.6646 0.7908 0.021 Uiso calc R 1 . .
C C30B 0.5706(4) 0.8160(3) 0.93755(8) 0.0145(4) Uani d . 1 B .
H H30D 0.6704 0.8548 0.9121 0.022 Uiso calc R 1 . .
H H30E 0.5517 0.6862 0.9472 0.022 Uiso calc R 1 . .
H H30F 0.6395 0.9126 0.9620 0.022 Uiso calc R 1 . .

loop_
_atom_site_aniso_label
_atom_site_aniso_U_11
_atom_site_aniso_U_22
_atom_site_aniso_U_33
_atom_site_aniso_U_12
_atom_site_aniso_U_13
_atom_site_aniso_U_23
O1AA 0.0357(14) 0.0225(13) 0.0146(11) 0.0074(11) 0.0068(10) -0.0030(9)
O1AB 0.034(5) 0.019(4) 0.013(4) 0.015(4) -0.011(4) -0.003(3)
C1A 0.0180(10) 0.0119(10) 0.0138(9) 0.0047(8) 0.0008(7) -0.0008(7)
C2A 0.0205(11) 0.0127(10) 0.0213(11) 0.0007(8) -0.0037(8) 0.0003(8)
C3A 0.0223(11) 0.0184(11) 0.0141(10) 0.0047(9) -0.0014(8) -0.0013(8)
C4A 0.0130(9) 0.0146(10) 0.0111(8) 0.0056(7) 0.0002(7) 0.0002(7)
C5A 0.0110(8) 0.0104(9) 0.0092(8) 0.0047(7) 0.0020(6) 0.0005(6)
C6A 0.0163(9) 0.0099(9) 0.0110(8) 0.0061(7) -0.0004(7) 0.0013(7)
C7A 0.0158(9) 0.0091(9) 0.0115(8) 0.0031(7) 0.0002(7) 0.0009(7)
C8A 0.0109(8) 0.0066(8) 0.0107(8) 0.0031(7) -0.0004(6) -0.0003(6)
C9A 0.0113(8) 0.0093(9) 0.0089(8) 0.0041(7) 0.0000(6) 0.0000(6)
C10A 0.0207(10) 0.0108(9) 0.0131(9) 0.0073(8) -0.0015(7) -0.0014(7)
C11A 0.0208(10) 0.0121(9) 0.0165(9) 0.0100(8) -0.0003(7) -0.0030(7)
C12A 0.0158(9) 0.0108(9) 0.0148(9) 0.0060(8) 0.0001(7) -0.0017(7)
C13A 0.0221(10) 0.0162(10) 0.0142(9) 0.0099(9) 0.0021(8) -0.0024(7)
C14A 0.0255(11) 0.0182(11) 0.0116(9) 0.0088(9) 0.0002(8) -0.0020(8)
C15A 0.0169(9) 0.0136(10) 0.0098(8) 0.0056(8) 0.0001(7) 0.0001(7)
C16A 0.0169(9) 0.0106(9) 0.0130(9) 0.0045(7) 0.0004(7) 0.0004(7)
C17A 0.0117(8) 0.0104(9) 0.0122(8) 0.0045(7) 0.0004(6) -0.0002(7)
C18A 0.0096(8) 0.0090(8) 0.0108(8) 0.0037(7) 0.0005(6) 0.0004(6)
C19A 0.0140(9) 0.0096(9) 0.0108(8) 0.0055(7) 0.0010(6) 0.0002(7)
C20A 0.0149(9) 0.0078(8) 0.0123(8) 0.0045(7) 0.0005(7) -0.0001(6)
C21A 0.0090(8) 0.0084(8) 0.0125(8) 0.0034(7) 0.0006(6) 0.0006(6)
C22A 0.0108(8) 0.0093(9) 0.0105(8) 0.0034(7) 0.0007(6) -0.0011(6)
C23A 0.0225(11) 0.0214(11) 0.0116(9) 0.0103(9) -0.0021(8) 0.0000(8)
C24A 0.0150(9) 0.0141(10) 0.0157(9) 0.0066(8) 0.0050(7) 0.0018(7)
C25A 0.0122(9) 0.0150(10) 0.0136(9) 0.0046(7) -0.0007(7) 0.0002(7)
C26A 0.0160(10) 0.0149(10) 0.0176(10) 0.0025(8) -0.0010(8) -0.0017(8)
C27A 0.0209(11) 0.0224(12) 0.0157(10) 0.0097(9) -0.0021(8) 0.0008(8)
C28A 0.0282(12) 0.0199(12) 0.0155(10) 0.0065(10) 0.0027(9) 0.0052(8)
C29A 0.0116(8) 0.0152(10) 0.0149(9) 0.0058(7) 0.0009(7) 0.0004(7)
C30A 0.0156(9) 0.0158(10) 0.0144(9) 0.0097(8) 0.0018(7) 0.0015(7)
O1BA 0.0372(17) 0.0206(14) 0.0117(11) 0.0107(12) -0.0081(11) -0.0034(9)
O1BB 0.039(4) 0.017(3) 0.012(3) 0.008(3) 0.002(3) -0.003(2)
C1B 0.0190(10) 0.0093(9) 0.0135(9) 0.0044(8) -0.0011(7) -0.0016(7)
C2B 0.0314(13) 0.0133(10) 0.0202(11) 0.0121(9) 0.0058(9) -0.0011(8)
C3B 0.0271(12) 0.0181(11) 0.0153(10) 0.0093(9) 0.0045(8) -0.0022(8)
C4B 0.0140(9) 0.0171(10) 0.0096(8) 0.0073(8) 0.0008(7) 0.0003(7)
C5B 0.0112(8) 0.0122(9) 0.0096(8) 0.0047(7) -0.0002(6) 0.0004(7)
C6B 0.0121(8) 0.0097(9) 0.0122(8) 0.0027(7) 0.0002(6) 0.0000(7)
C7B 0.0158(9) 0.0083(9) 0.0117(8) 0.0033(7) 0.0020(7) 0.0002(7)
C8B 0.0096(8) 0.0090(9) 0.0120(8) 0.0040(7) 0.0004(6) 0.0009(7)
C9B 0.0083(8) 0.0089(9) 0.0109(8) 0.0023(7) 0.0007(6) -0.0003(6)
C10B 0.0138(9) 0.0099(9) 0.0137(9) -0.0001(7) 0.0000(7) -0.0002(7)
C11B 0.0131(9) 0.0138(10) 0.0140(9) 0.0008(7) -0.0001(7) -0.0019(7)
C12B 0.0136(9) 0.0103(9) 0.0118(8) 0.0022(7) 0.0017(7) -0.0007(7)
C13B 0.0178(10) 0.0150(10) 0.0134(9) 0.0030(8) -0.0019(7) -0.0019(7)
C14B 0.0229(11) 0.0165(11) 0.0134(9) 0.0033(9) 0.0006(8) -0.0023(8)
C15B 0.0179(10) 0.0148(10) 0.0124(9) 0.0046(8) 0.0019(7) -0.0016(7)
C16B 0.0169(9) 0.0122(9) 0.0111(8) 0.0047(8) 0.0025(7) 0.0003(7)
C17B 0.0107(8) 0.0108(9) 0.0095(8) 0.0035(7) 0.0000(6) -0.0003(6)
C18B 0.0086(8) 0.0089(8) 0.0095(8) 0.0029(7) -0.0004(6) -0.0015(6)
C19B 0.0123(8) 0.0102(9) 0.0109(8) 0.0027(7) 0.0009(6) -0.0002(7)
C20B 0.0143(9) 0.0093(9) 0.0120(8) 0.0044(7) 0.0011(7) 0.0003(7)
C21B 0.0107(8) 0.0083(8) 0.0100(8) 0.0044(7) -0.0004(6) 0.0001(6)
C22B 0.0125(8) 0.0101(9) 0.0110(8) 0.0056(7) -0.0011(6) -0.0001(6)
C23B 0.0196(10) 0.0193(11) 0.0135(9) 0.0073(9) 0.0049(7) 0.0016(8)
C24B 0.0157(9) 0.0175(10) 0.0123(9) 0.0079(8) -0.0023(7) 0.0005(7)
C25B 0.0130(9) 0.0150(10) 0.0159(9) 0.0082(8) 0.0025(7) 0.0014(7)
C26B 0.0231(11) 0.0140(10) 0.0189(10) 0.0078(9) 0.0017(8) -0.0023(8)
C27B 0.0314(13) 0.0198(12) 0.0146(10) 0.0075(10) 0.0015(9) 0.0029(8)
C28B 0.0180(10) 0.0237(12) 0.0194(10) 0.0064(9) 0.0058(8) -0.0023(9)
C29B 0.0127(9) 0.0166(10) 0.0142(9) 0.0066(8) 0.0009(7) 0.0019(7)
C30B 0.0097(8) 0.0149(10) 0.0173(10) 0.0040(7) -0.0013(7) -0.0017(8)

loop_
_atom_type_symbol
_atom_type_description
_atom_type_scat_dispersion_real
_atom_type_scat_dispersion_imag
_atom_type_scat_source
C C 0.0033 0.0000 'International Tables Vol C Tables 4.2.6.8 and 6.1.1.4'
H H 0.0000 0.0000 'International Tables Vol C Tables 4.2.6.8 and 6.1.1.4'
O O 0.0106 0.0000 'International Tables Vol C Tables 4.2.6.8 and 6.1.1.4'

loop_
_geom_angle_atom_site_label_1
_geom_angle_atom_site_label_2
_geom_angle_atom_site_label_3
_geom_angle
_geom_angle_publ_flag
C3A O1AA H1AO 109.5 ?
C2A C1A C22A 110.74(19) ?
C2A C1A H1A 109.5 ?
C22A C1A H1A 109.5 ?
C2A C1A H1B 109.5 ?
C22A C1A H1B 109.5 ?
H1A C1A H1B 108.1 ?
C1A C2A C3A 112.4(2) ?
C1A C2A H2A 109.1 ?
C3A C2A H2A 109.1 ?
C1A C2A H2B 109.1 ?
C3A C2A H2B 109.1 ?
H2A C2A H2B 107.9 ?
O1AB C3A C2A 126.7(5) y
O1AA C3A C2A 110.2(2) y
O1AB C3A C4A 118.5(5) y
O1AA C3A C4A 112.9(2) y
C2A C3A C4A 112.62(19) ?
O1AB C3A H3A 72.3 ?
O1AA C3A H3A 106.9 ?
C2A C3A H3A 106.9 ?
C4A C3A H3A 106.9 ?
C3A C4A C23A 110.81(18) ?
C3A C4A C5A 113.17(18) ?
C23A C4A C5A 115.33(18) ?
C3A C4A H4A 105.5 ?
C23A C4A H4A 105.5 ?
C5A C4A H4A 105.5 ?
C6A C5A C24A 108.63(17) ?
C6A C5A C4A 107.94(16) ?
C24A C5A C4A 110.12(16) ?
C6A C5A C22A 108.71(16) ?
C24A C5A C22A 114.29(17) ?
C4A C5A C22A 106.96(16) ?
C7A C6A C5A 113.50(17) ?
C7A C6A H6A 108.9 ?
C5A C6A H6A 108.9 ?
C7A C6A H6B 108.9 ?
C5A C6A H6B 108.9 ?
H6A C6A H6B 107.7 ?
C6A C7A C8A 110.19(17) ?
C6A C7A H7A 109.6 ?
C8A C7A H7A 109.6 ?
C6A C7A H7B 109.6 ?
C8A C7A H7B 109.6 ?
H7A C7A H7B 108.1 ?
C7A C8A C9A 113.98(16) ?
C7A C8A C21A 110.19(16) ?
C9A C8A C21A 117.19(16) ?
C7A C8A H8A 104.7 ?
C9A C8A H8A 104.7 ?
C21A C8A H8A 104.7 ?
C25A C9A C10A 108.30(18) ?
C25A C9A C8A 109.43(16) ?
C10A C9A C8A 109.41(16) ?
C25A C9A C18A 111.75(16) ?
C10A C9A C18A 108.58(16) ?
C8A C9A C18A 109.35(16) ?
C11A C10A C9A 116.23(18) ?
C11A C10A H10A 108.2 ?
C9A C10A H10A 108.2 ?
C11A C10A H10B 108.2 ?
C9A C10A H10B 108.2 ?
H10A C10A H10B 107.4 ?
C12A C11A C10A 118.32(18) ?
C12A C11A H11A 107.7 ?
C10A C11A H11A 107.7 ?
C12A C11A H11B 107.7 ?
C10A C11A H11B 107.7 ?
H11A C11A H11B 107.1 ?
C13A C12A C11A 107.58(18) ?
C13A C12A C26A 107.08(18) ?
C11A C12A C26A 107.87(19) ?
C13A C12A C17A 109.36(18) ?
C11A C12A C17A 113.14(17) ?
C26A C12A C17A 111.56(18) ?
C14A C13A C12A 112.58(19) ?
C14A C13A H13A 109.1 ?
C12A C13A H13A 109.1 ?
C14A C13A H13B 109.1 ?
C12A C13A H13B 109.1 ?
H13A C13A H13B 107.8 ?
C13A C14A C15A 112.42(18) ?
C13A C14A H14A 109.1 ?
C15A C14A H14A 109.1 ?
C13A C14A H14B 109.1 ?
C15A C14A H14B 109.1 ?
H14A C14A H14B 107.9 ?
C28A C15A C27A 108.1(2) ?
C28A C15A C16A 108.27(19) ?
C27A C15A C16A 110.33(18) ?
C28A C15A C14A 109.72(19) ?
C27A C15A C14A 110.88(19) ?
C16A C15A C14A 109.50(18) ?
C15A C16A C17A 115.53(18) ?
C15A C16A H16A 108.4 ?
C17A C16A H16A 108.4 ?
C15A C16A H16B 108.4 ?
C17A C16A H16B 108.4 ?
H16A C16A H16B 107.5 ?
C16A C17A C18A 111.10(17) ?
C16A C17A C12A 111.37(17) ?
C18A C17A C12A 114.21(16) ?
C16A C17A H17A 106.5 ?
C18A C17A H17A 106.5 ?
C12A C17A H17A 106.5 ?
C19A C18A C29A 106.82(17) ?
C19A C18A C17A 110.37(16) ?
C29A C18A C17A 110.25(16) ?
C19A C18A C9A 108.81(16) ?
C29A C18A C9A 111.92(16) ?
C17A C18A C9A 108.66(16) ?
C20A C19A C18A 113.33(17) ?
C20A C19A H19A 108.9 ?
C18A C19A H19A 108.9 ?
C20A C19A H19B 108.9 ?
C18A C19A H19B 108.9 ?
H19A C19A H19B 107.7 ?
C19A C20A C21A 113.95(17) ?
C19A C20A H20A 108.8 ?
C21A C20A H20A 108.8 ?
C19A C20A H20B 108.8 ?
C21A C20A H20B 108.8 ?
H20A C20A H20B 107.7 ?
C30A C21A C20A 107.24(16) ?
C30A C21A C22A 111.44(17) ?
C20A C21A C22A 109.33(16) ?
C30A C21A C8A 115.32(17) ?
C20A C21A C8A 107.05(16) ?
C22A C21A C8A 106.28(15) ?
C1A C22A C5A 110.72(16) ?
C1A C22A C21A 114.76(17) ?
C5A C22A C21A 116.04(16) ?
C1A C22A H22A 104.6 ?
C5A C22A H22A 104.6 ?
C21A C22A H22A 104.6 ?
C4A C23A H23A 109.5 ?
C4A C23A H23B 109.5 ?
H23A C23A H23B 109.5 ?
C4A C23A H23C 109.5 ?
H23A C23A H23C 109.5 ?
H23B C23A H23C 109.5 ?
C5A C24A H24A 109.5 ?
C5A C24A H24B 109.5 ?
H24A C24A H24B 109.5 ?
C5A C24A H24C 109.5 ?
H24A C24A H24C 109.5 ?
H24B C24A H24C 109.5 ?
C9A C25A H25A 109.5 ?
C9A C25A H25B 109.5 ?
H25A C25A H25B 109.5 ?
C9A C25A H25C 109.5 ?
H25A C25A H25C 109.5 ?
H25B C25A H25C 109.5 ?
C12A C26A H26A 109.5 ?
C12A C26A H26B 109.5 ?
H26A C26A H26B 109.5 ?
C12A C26A H26C 109.5 ?
H26A C26A H26C 109.5 ?
H26B C26A H26C 109.5 ?
C15A C27A H27A 109.5 ?
C15A C27A H27B 109.5 ?
H27A C27A H27B 109.5 ?
C15A C27A H27C 109.5 ?
H27A C27A H27C 109.5 ?
H27B C27A H27C 109.5 ?
C15A C28A H28A 109.5 ?
C15A C28A H28B 109.5 ?
H28A C28A H28B 109.5 ?
C15A C28A H28C 109.5 ?
H28A C28A H28C 109.5 ?
H28B C28A H28C 109.5 ?
C18A C29A H29A 109.5 ?
C18A C29A H29B 109.5 ?
H29A C29A H29B 109.5 ?
C18A C29A H29C 109.5 ?
H29A C29A H29C 109.5 ?
H29B C29A H29C 109.5 ?
C21A C30A H30A 109.5 ?
C21A C30A H30B 109.5 ?
H30A C30A H30B 109.5 ?
C21A C30A H30C 109.5 ?
H30A C30A H30C 109.5 ?
H30B C30A H30C 109.5 ?
C3B O1BA H1BO 109.5 ?
C2B C1B C22B 110.59(19) ?
C2B C1B H1C 109.5 ?
C22B C1B H1C 109.5 ?
C2B C1B H1D 109.5 ?
C22B C1B H1D 109.5 ?
H1C C1B H1D 108.1 ?
C3B C2B C1B 112.6(2) ?
C3B C2B H2C 109.1 ?
C1B C2B H2C 109.1 ?
C3B C2B H2D 109.1 ?
C1B C2B H2D 109.1 ?
H2C C2B H2D 107.8 ?
O1BB C3B C2B 126.7(4) y
O1BA C3B C2B 109.6(2) y
O1BB C3B C4B 118.8(4) y
O1BA C3B C4B 114.1(2) y
C2B C3B C4B 112.60(19) ?
O1BB C3B H3B 71.4 ?
O1BA C3B H3B 106.7 ?
C2B C3B H3B 106.7 ?
C4B C3B H3B 106.7 ?
C3B C4B C23B 110.67(18) ?
C3B C4B C5B 112.90(18) ?
C23B C4B C5B 115.36(18) ?
C3B C4B H4B 105.7 ?
C23B C4B H4B 105.7 ?
C5B C4B H4B 105.7 ?
C6B C5B C24B 108.63(17) ?
C6B C5B C4B 108.13(17) ?
C24B C5B C4B 110.29(16) ?
C6B C5B C22B 108.43(16) ?
C24B C5B C22B 114.07(17) ?
C4B C5B C22B 107.12(17) ?
C7B C6B C5B 113.91(17) ?
C7B C6B H6C 108.8 ?
C5B C6B H6C 108.8 ?
C7B C6B H6D 108.8 ?
C5B C6B H6D 108.8 ?
H6C C6B H6D 107.7 ?
C6B C7B C8B 109.93(17) ?
C6B C7B H7C 109.7 ?
C8B C7B H7C 109.7 ?
C6B C7B H7D 109.7 ?
C8B C7B H7D 109.7 ?
H7C C7B H7D 108.2 ?
C7B C8B C21B 110.64(16) ?
C7B C8B C9B 114.56(17) ?
C21B C8B C9B 116.48(16) ?
C7B C8B H8B 104.6 ?
C21B C8B H8B 104.6 ?
C9B C8B H8B 104.6 ?
C25B C9B C10B 107.51(18) ?
C25B C9B C8B 109.26(16) ?
C10B C9B C8B 108.81(16) ?
C25B C9B C18B 112.05(16) ?
C10B C9B C18B 108.81(16) ?
C8B C9B C18B 110.31(16) ?
C11B C10B C9B 115.92(18) ?
C11B C10B H10C 108.3 ?
C9B C10B H10C 108.3 ?
C11B C10B H10D 108.3 ?
C9B C10B H10D 108.3 ?
H10C C10B H10D 107.4 ?
C12B C11B C10B 118.10(18) ?
C12B C11B H11C 107.8 ?
C10B C11B H11C 107.8 ?
C12B C11B H11D 107.8 ?
C10B C11B H11D 107.8 ?
H11C C11B H11D 107.1 ?
C11B C12B C26B 108.24(19) ?
C11B C12B C13B 107.38(18) ?
C26B C12B C13B 106.97(18) ?
C11B C12B C17B 113.42(17) ?
C26B C12B C17B 111.43(18) ?
C13B C12B C17B 109.12(18) ?
C14B C13B C12B 112.72(19) ?
C14B C13B H13C 109.0 ?
C12B C13B H13C 109.0 ?
C14B C13B H13D 109.0 ?
C12B C13B H13D 109.0 ?
H13C C13B H13D 107.8 ?
C13B C14B C15B 112.96(19) ?
C13B C14B H14C 109.0 ?
C15B C14B H14C 109.0 ?
C13B C14B H14D 109.0 ?
C15B C14B H14D 109.0 ?
H14C C14B H14D 107.8 ?
C28B C15B C27B 108.4(2) ?
C28B C15B C16B 110.61(19) ?
C27B C15B C16B 107.8(2) ?
C28B C15B C14B 111.1(2) ?
C27B C15B C14B 109.4(2) ?
C16B C15B C14B 109.43(19) ?
C15B C16B C17B 116.16(18) ?
C15B C16B H16C 108.2 ?
C17B C16B H16C 108.2 ?
C15B C16B H16D 108.2 ?
C17B C16B H16D 108.2 ?
H16C C16B H16D 107.4 ?
C16B C17B C18B 111.34(17) ?
C16B C17B C12B 111.34(16) ?
C18B C17B C12B 114.17(16) ?
C16B C17B H17B 106.5 ?
C18B C17B H17B 106.5 ?
C12B C17B H17B 106.5 ?
C19B C18B C29B 106.59(17) ?
C19B C18B C17B 110.81(16) ?
C29B C18B C17B 110.41(16) ?
C19B C18B C9B 108.05(15) ?
C29B C18B C9B 111.88(16) ?
C17B C18B C9B 109.06(16) ?
C20B C19B C18B 113.69(17) ?
C20B C19B H19C 108.8 ?
C18B C19B H19C 108.8 ?
C20B C19B H19D 108.8 ?
C18B C19B H19D 108.8 ?
H19C C19B H19D 107.7 ?
C19B C20B C21B 113.79(17) ?
C19B C20B H20C 108.8 ?
C21B C20B H20C 108.8 ?
C19B C20B H20D 108.8 ?
C21B C20B H20D 108.8 ?
H20C C20B H20D 107.7 ?
C20B C21B C30B 107.04(17) ?
C20B C21B C8B 107.93(16) ?
C30B C21B C8B 115.65(17) ?
C20B C21B C22B 109.15(16) ?
C30B C21B C22B 110.89(16) ?
C8B C21B C22B 106.04(16) ?
C1B C22B C5B 110.48(16) ?
C1B C22B C21B 114.77(18) ?
C5B C22B C21B 116.43(16) ?
C1B C22B H22B 104.6 ?
C5B C22B H22B 104.6 ?
C21B C22B H22B 104.6 ?
C4B C23B H23D 109.5 ?
C4B C23B H23E 109.5 ?
H23D C23B H23E 109.5 ?
C4B C23B H23F 109.5 ?
H23D C23B H23F 109.5 ?
H23E C23B H23F 109.5 ?
C5B C24B H24D 109.5 ?
C5B C24B H24E 109.5 ?
H24D C24B H24E 109.5 ?
C5B C24B H24F 109.5 ?
H24D C24B H24F 109.5 ?
H24E C24B H24F 109.5 ?
C9B C25B H25D 109.5 ?
C9B C25B H25E 109.5 ?
H25D C25B H25E 109.5 ?
C9B C25B H25F 109.5 ?
H25D C25B H25F 109.5 ?
H25E C25B H25F 109.5 ?
C12B C26B H26D 109.5 ?
C12B C26B H26E 109.5 ?
H26D C26B H26E 109.5 ?
C12B C26B H26F 109.5 ?
H26D C26B H26F 109.5 ?
H26E C26B H26F 109.5 ?
C15B C27B H27D 109.5 ?
C15B C27B H27E 109.5 ?
H27D C27B H27E 109.5 ?
C15B C27B H27F 109.5 ?
H27D C27B H27F 109.5 ?
H27E C27B H27F 109.5 ?
C15B C28B H28D 109.5 ?
C15B C28B H28E 109.5 ?
H28D C28B H28E 109.5 ?
C15B C28B H28F 109.5 ?
H28D C28B H28F 109.5 ?
H28E C28B H28F 109.5 ?
C18B C29B H29D 109.5 ?
C18B C29B H29E 109.5 ?
H29D C29B H29E 109.5 ?
C18B C29B H29F 109.5 ?
H29D C29B H29F 109.5 ?
H29E C29B H29F 109.5 ?
C21B C30B H30D 109.5 ?
C21B C30B H30E 109.5 ?
H30D C30B H30E 109.5 ?
C21B C30B H30F 109.5 ?
H30D C30B H30F 109.5 ?
H30E C30B H30F 109.5 ?

loop_
_geom_bond_atom_site_label_1
_geom_bond_atom_site_label_2
_geom_bond_distance
_geom_bond_publ_flag
O1AA C3A 1.387(4) y
O1AA H1AO 0.82 ?
O1AB C3A 1.293(9) y
C1A C2A 1.524(3) ?
C1A C22A 1.535(3) ?
C1A H1A 0.97 ?
C1A H1B 0.97 ?
C2A C3A 1.526(3) ?
C2A H2A 0.97 ?
C2A H2B 0.97 ?
C3A C4A 1.527(3) ?
C3A H3A 0.98 ?
C4A C23A 1.530(3) ?
C4A C5A 1.564(3) ?
C4A H4A 0.98 ?
C5A C6A 1.541(3) ?
C5A C24A 1.542(3) ?
C5A C22A 1.566(3) ?
C6A C7A 1.532(3) ?
C6A H6A 0.97 ?
C6A H6B 0.97 ?
C7A C8A 1.535(3) ?
C7A H7A 0.97 ?
C7A H7B 0.97 ?
C8A C9A 1.566(3) ?
C8A C21A 1.569(3) ?
C8A H8A 0.98 ?
C9A C25A 1.542(3) ?
C9A C10A 1.546(3) ?
C9A C18A 1.579(3) ?
C10A C11A 1.546(3) ?
C10A H10A 0.97 ?
C10A H10B 0.97 ?
C11A C12A 1.545(3) ?
C11A H11A 0.97 ?
C11A H11B 0.97 ?
C12A C13A 1.545(3) ?
C12A C26A 1.548(3) ?
C12A C17A 1.584(3) ?
C13A C14A 1.533(3) ?
C13A H13A 0.97 ?
C13A H13B 0.97 ?
C14A C15A 1.566(3) ?
C14A H14A 0.97 ?
C14A H14B 0.97 ?
C15A C28A 1.529(3) ?
C15A C27A 1.536(3) ?
C15A C16A 1.544(3) ?
C16A C17A 1.549(3) ?
C16A H16A 0.97 ?
C16A H16B 0.97 ?
C17A C18A 1.574(3) ?
C17A H17A 0.98 ?
C18A C19A 1.545(3) ?
C18A C29A 1.545(3) ?
C19A C20A 1.540(3) ?
C19A H19A 0.97 ?
C19A H19B 0.97 ?
C20A C21A 1.550(3) ?
C20A H20A 0.97 ?
C20A H20B 0.97 ?
C21A C30A 1.543(3) ?
C21A C22A 1.566(3) ?
C22A H22A 0.98 ?
C23A H23A 0.96 ?
C23A H23B 0.96 ?
C23A H23C 0.96 ?
C24A H24A 0.96 ?
C24A H24B 0.96 ?
C24A H24C 0.96 ?
C25A H25A 0.96 ?
C25A H25B 0.96 ?
C25A H25C 0.96 ?
C26A H26A 0.96 ?
C26A H26B 0.96 ?
C26A H26C 0.96 ?
C27A H27A 0.96 ?
C27A H27B 0.96 ?
C27A H27C 0.96 ?
C28A H28A 0.96 ?
C28A H28B 0.96 ?
C28A H28C 0.96 ?
C29A H29A 0.96 ?
C29A H29B 0.96 ?
C29A H29C 0.96 ?
C30A H30A 0.96 ?
C30A H30B 0.96 ?
C30A H30C 0.96 ?
O1BA C3B 1.385(4) y
O1BA H1BO 0.82 ?
O1BB C3B 1.269(7) y
C1B C2B 1.531(3) ?
C1B C22B 1.536(3) ?
C1B H1C 0.97 ?
C1B H1D 0.97 ?
C2B C3B 1.518(4) ?
C2B H2C 0.97 ?
C2B H2D 0.97 ?
C3B C4B 1.524(3) ?
C3B H3B 0.98 ?
C4B C23B 1.537(3) ?
C4B C5B 1.560(3) ?
C4B H4B 0.98 ?
C5B C6B 1.543(3) ?
C5B C24B 1.550(3) ?
C5B C22B 1.567(3) ?
C6B C7B 1.528(3) ?
C6B H6C 0.97 ?
C6B H6D 0.97 ?
C7B C8B 1.538(3) ?
C7B H7C 0.97 ?
C7B H7D 0.97 ?
C8B C21B 1.561(3) ?
C8B C9B 1.563(3) ?
C8B H8B 0.98 ?
C9B C25B 1.541(3) ?
C9B C10B 1.557(3) ?
C9B C18B 1.576(3) ?
C10B C11B 1.550(3) ?
C10B H10C 0.97 ?
C10B H10D 0.97 ?
C11B C12B 1.544(3) ?
C11B H11C 0.97 ?
C11B H11D 0.97 ?
C12B C26B 1.547(3) ?
C12B C13B 1.550(3) ?
C12B C17B 1.588(3) ?
C13B C14B 1.528(3) ?
C13B H13C 0.97 ?
C13B H13D 0.97 ?
C14B C15B 1.554(3) ?
C14B H14C 0.97 ?
C14B H14D 0.97 ?
C15B C28B 1.531(3) ?
C15B C27B 1.537(4) ?
C15B C16B 1.543(3) ?
C16B C17B 1.544(3) ?
C16B H16C 0.97 ?
C16B H16D 0.97 ?
C17B C18B 1.563(3) ?
C17B H17B 0.98 ?
C18B C19B 1.545(3) ?
C18B C29B 1.550(3) ?
C19B C20B 1.540(3) ?
C19B H19C 0.97 ?
C19B H19D 0.97 ?
C20B C21B 1.541(3) ?
C20B H20C 0.97 ?
C20B H20D 0.97 ?
C21B C30B 1.546(3) ?
C21B C22B 1.572(3) ?
C22B H22B 0.98 ?
C23B H23D 0.96 ?
C23B H23E 0.96 ?
C23B H23F 0.96 ?
C24B H24D 0.96 ?
C24B H24E 0.96 ?
C24B H24F 0.96 ?
C25B H25D 0.96 ?
C25B H25E 0.96 ?
C25B H25F 0.96 ?
C26B H26D 0.96 ?
C26B H26E 0.96 ?
C26B H26F 0.96 ?
C27B H27D 0.96 ?
C27B H27E 0.96 ?
C27B H27F 0.96 ?
C28B H28D 0.96 ?
C28B H28E 0.96 ?
C28B H28F 0.96 ?
C29B H29D 0.96 ?
C29B H29E 0.96 ?
C29B H29F 0.96 ?
C30B H30D 0.96 ?
C30B H30E 0.96 ?
C30B H30F 0.96 ?

loop_
_geom_hbond_atom_site_label_D
_geom_hbond_atom_site_label_H
_geom_hbond_atom_site_label_A
_geom_hbond_site_symmetry_A
_geom_hbond_distance_DH
_geom_hbond_distance_HA
_geom_hbond_distance_DA
_geom_hbond_angle_DHA
_geom_hbond_publ_flag
C24A H24C O1AA 1_555 0.96 2.48 2.991(4) 114 y
C24B H24E O1BA 1_555 0.96 2.51 2.991(4) 111 y

loop_
_geom_torsion_atom_site_label_1
_geom_torsion_atom_site_label_2
_geom_torsion_atom_site_label_3
_geom_torsion_atom_site_label_4
_geom_torsion
_geom_torsion_publ_flag
C22A C1A C2A C3A 54.6(3) ?
C1A C2A C3A O1AB 112.2(7) ?
C1A C2A C3A O1AA 76.6(3) ?
C1A C2A C3A C4A -50.5(3) ?
O1AB C3A C4A C23A 19.4(6) ?
O1AA C3A C4A C23A 58.1(3) ?
C2A C3A C4A C23A -176.3(2) ?
O1AB C3A C4A C5A -111.9(6) y
O1AA C3A C4A C5A -73.2(3) y
C2A C3A C4A C5A 52.3(3) ?
C3A C4A C5A C6A -172.62(18) ?
C23A C4A C5A C6A 58.3(2) ?
C3A C4A C5A C24A 68.9(2) ?
C23A C4A C5A C24A -60.1(2) ?
C3A C4A C5A C22A -55.8(2) ?
C23A C4A C5A C22A 175.14(18) ?
C24A C5A C6A C7A -74.4(2) ?
C4A C5A C6A C7A 166.25(17) ?
C22A C5A C6A C7A 50.6(2) ?
C5A C6A C7A C8A -58.4(2) ?
C6A C7A C8A C9A -163.12(17) ?
C6A C7A C8A C21A 62.7(2) ?
C7A C8A C9A C25A -62.6(2) ?
C21A C8A C9A C25A 68.2(2) ?
C7A C8A C9A C10A 55.9(2) ?
C21A C8A C9A C10A -173.32(17) ?
C7A C8A C9A C18A 174.69(16) ?
C21A C8A C9A C18A -54.5(2) ?
C25A C9A C10A C11A -91.1(2) ?
C8A C9A C10A C11A 149.74(19) ?
C18A C9A C10A C11A 30.5(3) ?
C9A C10A C11A C12A 22.0(3) ?
C10A C11A C12A C13A -159.1(2) ?
C10A C11A C12A C26A 85.7(2) ?
C10A C11A C12A C17A -38.2(3) ?
C11A C12A C13A C14A -178.06(19) ?
C26A C12A C13A C14A -62.3(2) ?
C17A C12A C13A C14A 58.7(2) ?
C12A C13A C14A C15A -56.0(3) ?
C13A C14A C15A C28A -118.5(2) ?
C13A C14A C15A C27A 122.1(2) ?
C13A C14A C15A C16A 0.2(3) ?
C28A C15A C16A C17A 172.33(19) ?
C27A C15A C16A C17A -69.6(2) ?
C14A C15A C16A C17A 52.7(2) ?
C15A C16A C17A C18A -178.01(18) ?
C15A C16A C17A C12A -49.5(2) ?
C13A C12A C17A C16A -6.5(2) ?
C11A C12A C17A C16A -126.37(19) ?
C26A C12A C17A C16A 111.8(2) ?
C13A C12A C17A C18A 120.37(19) ?
C11A C12A C17A C18A 0.5(3) ?
C26A C12A C17A C18A -121.35(19) ?
C16A C17A C18A C19A -62.8(2) ?
C12A C17A C18A C19A 170.16(17) ?
C16A C17A C18A C29A 54.9(2) ?
C12A C17A C18A C29A -72.1(2) ?
C16A C17A C18A C9A 177.92(16) ?
C12A C17A C18A C9A 50.9(2) ?
C25A C9A C18A C19A -67.5(2) ?
C10A C9A C18A C19A 173.10(16) ?
C8A C9A C18A C19A 53.8(2) ?
C25A C9A C18A C29A 174.68(18) ?
C10A C9A C18A C29A 55.3(2) ?
C8A C9A C18A C29A -64.0(2) ?
C25A C9A C18A C17A 52.7(2) ?
C10A C9A C18A C17A -66.7(2) ?
C8A C9A C18A C17A 174.01(16) ?
C29A C18A C19A C20A 63.5(2) ?
C17A C18A C19A C20A -176.62(17) ?
C9A C18A C19A C20A -57.5(2) ?
C18A C19A C20A C21A 58.1(2) ?
C19A C20A C21A C30A 73.5(2) ?
C19A C20A C21A C22A -165.55(17) ?
C19A C20A C21A C8A -50.8(2) ?
C7A C8A C21A C30A 64.6(2) ?
C9A C8A C21A C30A -67.9(2) ?
C7A C8A C21A C20A -176.20(16) ?
C9A C8A C21A C20A 51.3(2) ?
C7A C8A C21A C22A -59.4(2) ?
C9A C8A C21A C22A 168.06(17) ?
C2A C1A C22A C5A -60.4(2) ?
C2A C1A C22A C21A 165.89(18) ?
C6A C5A C22A C1A 175.87(17) ?
C24A C5A C22A C1A -62.6(2) ?
C4A C5A C22A C1A 59.6(2) ?
C6A C5A C22A C21A -51.0(2) ?
C24A C5A C22A C21A 70.5(2) ?
C4A C5A C22A C21A -167.35(16) ?
C30A C21A C22A C1A 60.3(2) ?
C20A C21A C22A C1A -58.1(2) ?
C8A C21A C22A C1A -173.32(17) ?
C30A C21A C22A C5A -70.9(2) ?
C20A C21A C22A C5A 170.68(16) ?
C8A C21A C22A C5A 55.5(2) ?
C22B C1B C2B C3B 54.4(3) ?
C1B C2B C3B O1BB 113.5(6) ?
C1B C2B C3B O1BA 77.3(3) ?
C1B C2B C3B C4B -50.8(3) ?
O1BB C3B C4B C23B 18.4(6) ?
O1BA C3B C4B C23B 58.3(3) ?
C2B C3B C4B C23B -176.0(2) ?
O1BB C3B C4B C5B -112.6(5) y
O1BA C3B C4B C5B -72.7(3) y
C2B C3B C4B C5B 53.0(3) ?
C3B C4B C5B C6B -173.12(18) ?
C23B C4B C5B C6B 58.2(2) ?
C3B C4B C5B C24B 68.2(2) ?
C23B C4B C5B C24B -60.4(2) ?
C3B C4B C5B C22B -56.4(2) ?
C23B C4B C5B C22B 174.93(18) ?
C24B C5B C6B C7B -74.2(2) ?
C4B C5B C6B C7B 166.14(17) ?
C22B C5B C6B C7B 50.3(2) ?
C5B C6B C7B C8B -58.3(2) ?
C6B C7B C8B C21B 62.9(2) ?
C6B C7B C8B C9B -163.04(17) ?
C7B C8B C9B C25B -62.0(2) ?
C21B C8B C9B C25B 69.3(2) ?
C7B C8B C9B C10B 55.1(2) ?
C21B C8B C9B C10B -173.59(17) ?
C7B C8B C9B C18B 174.36(16) ?
C21B C8B C9B C18B -54.3(2) ?
C25B C9B C10B C11B -92.0(2) ?
C8B C9B C10B C11B 149.74(19) ?
C18B C9B C10B C11B 29.5(3) ?
C9B C10B C11B C12B 22.5(3) ?
C10B C11B C12B C26B 86.0(2) ?
C10B C11B C12B C13B -158.8(2) ?
C10B C11B C12B C17B -38.2(3) ?
C11B C12B C13B C14B -178.15(19) ?
C26B C12B C13B C14B -62.1(2) ?
C17B C12B C13B C14B 58.5(2) ?
C12B C13B C14B C15B -55.6(3) ?
C13B C14B C15B C28B 122.5(2) ?
C13B C14B C15B C27B -117.9(2) ?
C13B C14B C15B C16B 0.0(3) ?
C28B C15B C16B C17B -70.3(2) ?
C27B C15B C16B C17B 171.42(19) ?
C14B C15B C16B C17B 52.5(3) ?
C15B C16B C17B C18B -177.19(18) ?
C15B C16B C17B C12B -48.5(2) ?
C11B C12B C17B C16B -126.81(19) ?
C26B C12B C17B C16B 110.7(2) ?
C13B C12B C17B C16B -7.2(2) ?
C11B C12B C17B C18B 0.3(3) ?
C26B C12B C17B C18B -122.13(19) ?
C13B C12B C17B C18B 119.97(19) ?
C16B C17B C18B C19B -62.9(2) ?
C12B C17B C18B C19B 169.95(17) ?
C16B C17B C18B C29B 54.9(2) ?
C12B C17B C18B C29B -72.2(2) ?
C16B C17B C18B C9B 178.25(16) ?
C12B C17B C18B C9B 51.1(2) ?
C25B C9B C18B C19B -68.1(2) ?
C10B C9B C18B C19B 173.14(17) ?
C8B C9B C18B C19B 53.8(2) ?
C25B C9B C18B C29B 174.85(18) ?
C10B C9B C18B C29B 56.1(2) ?
C8B C9B C18B C29B -63.2(2) ?
C25B C9B C18B C17B 52.4(2) ?
C10B C9B C18B C17B -66.3(2) ?
C8B C9B C18B C17B 174.38(15) ?
C29B C18B C19B C20B 63.3(2) ?
C17B C18B C19B C20B -176.55(16) ?
C9B C18B C19B C20B -57.1(2) ?
C18B C19B C20B C21B 57.7(2) ?
C19B C20B C21B C30B 74.6(2) ?
C19B C20B C21B C8B -50.5(2) ?
C19B C20B C21B C22B -165.28(17) ?
C7B C8B C21B C20B -176.17(17) ?
C9B C8B C21B C20B 50.7(2) ?
C7B C8B C21B C30B 64.0(2) ?
C9B C8B C21B C30B -69.1(2) ?
C7B C8B C21B C22B -59.3(2) ?
C9B C8B C21B C22B 167.55(16) ?
C2B C1B C22B C5B -59.9(2) ?
C2B C1B C22B C21B 166.08(18) ?
C6B C5B C22B C1B 176.27(17) ?
C24B C5B C22B C1B -62.5(2) ?
C4B C5B C22B C1B 59.8(2) ?
C6B C5B C22B C21B -50.5(2) ?
C24B C5B C22B C21B 70.7(2) ?
C4B C5B C22B C21B -166.97(16) ?
C20B C21B C22B C1B -57.6(2) ?
C30B C21B C22B C1B 60.1(2) ?
C8B C21B C22B C1B -173.63(16) ?
C20B C21B C22B C5B 171.13(16) ?
C30B C21B C22B C5B -71.2(2) ?
C8B C21B C22B C5B 55.1(2) ?
